data_1517842
loop_
_publ_author_name
'Erker, G.'
'Kehr, Gerald'
'Daniliuc, Constantin Gabriel'
'M\"uck-Lichtenfeld, Christian'
'Chen, Guo-Qiang'
'Moquist, Philip'
'Bussmann, Kathrin'

_publ_section_title
;
 \a-CH Acidity of Alkyl-B(C6F5)2 Compounds -- the Role of Stabilized
 Borataalkene Formation in Frustrated Lewis Pair Chemistry
;
_journal_name_full 'Chem. Sci.'
_journal_paper_doi 10.1039/C4SC01711K
_journal_year 2014
_chemical_formula_sum 'C40 H53 B N P'
_chemical_formula_weight 589.61
_chemical_name_systematic
; 
 ? 
;
_space_group_IT_number 14
_symmetry_cell_setting monoclinic
_symmetry_space_group_name_Hall '-P 2ybc'
_symmetry_space_group_name_H-M 'P 1 21/c 1'
_atom_sites_solution_hydrogens geom
_atom_sites_solution_primary direct
_atom_sites_solution_secondary difmap
_audit_creation_method SHELXL-97
_cell_angle_alpha 90.00
_cell_angle_beta 108.784(3)
_cell_angle_gamma 90.00
_cell_formula_units_Z 4
_cell_length_a 14.6590(9)
_cell_length_b 12.4208(4)
_cell_length_c 20.7836(9)
_cell_measurement_reflns_used 6064
_cell_measurement_temperature 223(2)
_cell_measurement_theta_max 68.25
_cell_measurement_theta_min 0.88
_cell_volume 3582.7(3)
_computing_cell_refinement 'Collect (Nonius B.V., 1998)'
_computing_data_collection 'Collect (Nonius B.V., 1998)'
_computing_data_reduction 'Denzo-SMN (Otwinowski & Minor, 1997)'
_computing_molecular_graphics 'XP (BrukerAXS, 2000)'
_computing_publication_material 'SHELXL-97 (Sheldrick, 1997)'
_computing_structure_refinement 'SHELXL-97 (Sheldrick, 1997)'
_computing_structure_solution 'SHELXS-97 (Sheldrick, 1990)'
_diffrn_ambient_temperature 223(2)
_diffrn_measured_fraction_theta_full 0.974
_diffrn_measured_fraction_theta_max 0.974
_diffrn_measurement_device_type 'Nonius KappaCCD APEXII'
_diffrn_measurement_method '\w and \f scans'
_diffrn_radiation_monochromator graphite
_diffrn_radiation_source 'fine-focus sealed tube'
_diffrn_radiation_type CuK\a
_diffrn_radiation_wavelength 1.54178
_diffrn_reflns_av_R_equivalents 0.066
_diffrn_reflns_av_sigmaI/netI 0.0373
_diffrn_reflns_limit_h_max 17
_diffrn_reflns_limit_h_min 0
_diffrn_reflns_limit_k_max 14
_diffrn_reflns_limit_k_min 0
_diffrn_reflns_limit_l_max 23
_diffrn_reflns_limit_l_min -24
_diffrn_reflns_number 28433
_diffrn_reflns_theta_full 67.11
_diffrn_reflns_theta_max 67.11
_diffrn_reflns_theta_min 4.21
_exptl_absorpt_coefficient_mu 0.863
_exptl_absorpt_correction_T_max 0.9581
_exptl_absorpt_correction_T_min 0.8815
_exptl_absorpt_correction_type multi-scan
_exptl_absorpt_process_details 'Denzo (Otwinowski, Borek, Majewski & Minor, 2003)'
_exptl_crystal_colour colourless
_exptl_crystal_density_diffrn 1.093
_exptl_crystal_density_method 'not measured'
_exptl_crystal_description prism
_exptl_crystal_F_000 1280
_exptl_crystal_size_max 0.15
_exptl_crystal_size_mid 0.10
_exptl_crystal_size_min 0.05
_refine_diff_density_max 0.202
_refine_diff_density_min -0.237
_refine_diff_density_rms 0.034
_refine_ls_extinction_method none
_refine_ls_goodness_of_fit_ref 1.020
_refine_ls_hydrogen_treatment constr
_refine_ls_matrix_type full
_refine_ls_number_parameters 422
_refine_ls_number_reflns 6234
_refine_ls_number_restraints 45
_refine_ls_restrained_S_all 1.046
_refine_ls_R_factor_all 0.0854
_refine_ls_R_factor_gt 0.0545
_refine_ls_shift/su_max 0.000
_refine_ls_shift/su_mean 0.000
_refine_ls_structure_factor_coef Fsqd
_refine_ls_weighting_details 'calc w=1/[\s^2^(Fo^2^)+(0.0512P)^2^+1.9790P] where P=(Fo^2^+2Fc^2^)/3'
_refine_ls_weighting_scheme calc
_refine_ls_wR_factor_gt 0.1259
_refine_ls_wR_factor_ref 0.1463
_reflns_number_gt 4372
_reflns_number_total 6234
_reflns_threshold_expression >2sigma(I)
_cod_data_source_file c4sc01711k2.cif
_cod_data_source_block erk6952
_cod_original_sg_symbol_H-M P21/c
_cod_database_code 1517842

loop_
_symmetry_equiv_pos_as_xyz
'x, y, z'
'-x, y+1/2, -z+1/2'
'-x, -y, -z'
'x, -y-1/2, z-1/2'

loop_
_atom_site_label
_atom_site_type_symbol
_atom_site_fract_x
_atom_site_fract_y
_atom_site_fract_z
_atom_site_U_iso_or_equiv
_atom_site_adp_type
_atom_site_occupancy
_atom_site_symmetry_multiplicity
_atom_site_calc_flag
_atom_site_refinement_flags
_atom_site_disorder_assembly
_atom_site_disorder_group
P1 P 0.26436(5) 0.09294(5) 0.42859(3) 0.05367(19) Uani 1 1 d . . .
B1 B 0.2849(2) 0.4668(2) 0.52630(14) 0.0504(7) Uani 1 1 d . . .
C1 C 0.21665(17) 0.2275(2) 0.39397(12) 0.0531(6) Uani 1 1 d . . .
H1 H 0.2064 0.2331 0.3446 0.064 Uiso 1 1 calc R . .
C2 C 0.28698(18) 0.31458(19) 0.43525(12) 0.0526(6) Uani 1 1 d . . .
H2A H 0.3529 0.2863 0.4517 0.063 Uiso 1 1 calc R . .
H2B H 0.2860 0.3779 0.4069 0.063 Uiso 1 1 calc R . .
C3 C 0.25238(17) 0.34507(19) 0.49587(12) 0.0499(6) Uani 1 1 d . . .
H3 H 0.2823 0.2934 0.5329 0.060 Uiso 1 1 calc R . .
C4 C 0.14606(18) 0.3179(2) 0.46822(13) 0.0555(6) Uani 1 1 d . . .
C5 C 0.0712(2) 0.3501(3) 0.49116(16) 0.0736(8) Uani 1 1 d . . .
H5 H 0.0838 0.3936 0.5300 0.088 Uiso 1 1 calc R . .
C6 C -0.0216(2) 0.3179(3) 0.45674(18) 0.0890(10) Uani 1 1 d . . .
H6 H -0.0722 0.3399 0.4724 0.107 Uiso 1 1 calc R . .
C7 C -0.0415(2) 0.2539(3) 0.39964(18) 0.0874(10) Uani 1 1 d . . .
H7 H -0.1053 0.2331 0.3765 0.105 Uiso 1 1 calc R . .
C8 C 0.0324(2) 0.2202(2) 0.37638(16) 0.0726(8) Uani 1 1 d . . .
H8 H 0.0193 0.1762 0.3376 0.087 Uiso 1 1 calc R . .
C9 C 0.12604(18) 0.2522(2) 0.41107(13) 0.0574(6) Uani 1 1 d . . .
C11 C 0.36075(18) 0.04955(19) 0.39485(12) 0.0510(6) Uani 1 1 d . . .
C12 C 0.40260(18) 0.10363(19) 0.35126(12) 0.0511(6) Uani 1 1 d . . .
C13 C 0.48156(19) 0.0576(2) 0.33790(13) 0.0608(7) Uani 1 1 d . . .
H13 H 0.5092 0.0951 0.3095 0.073 Uiso 1 1 calc R . .
C14 C 0.5211(2) -0.0403(3) 0.36423(14) 0.0689(8) Uani 1 1 d . . .
C15 C 0.4802(2) -0.0916(2) 0.40709(15) 0.0696(8) Uani 1 1 d . . .
H15 H 0.5057 -0.1583 0.4258 0.084 Uiso 1 1 calc R . .
C16 C 0.4034(2) -0.0495(2) 0.42381(13) 0.0592(7) Uani 1 1 d . . .
C17 C 0.3683(2) 0.2094(2) 0.31614(13) 0.0601(7) Uani 1 1 d . . .
H17A H 0.4091 0.2299 0.2896 0.090 Uiso 1 1 calc R . .
H17B H 0.3714 0.2644 0.3499 0.090 Uiso 1 1 calc R . .
H17C H 0.3023 0.2019 0.2864 0.090 Uiso 1 1 calc R . .
C18 C 0.6058(3) -0.0878(3) 0.34774(19) 0.0995(12) Uani 1 1 d . . .
H18A H 0.5826 -0.1346 0.3085 0.149 Uiso 1 1 calc R . .
H18B H 0.6452 -0.1290 0.3863 0.149 Uiso 1 1 calc R . .
H18C H 0.6440 -0.0303 0.3378 0.149 Uiso 1 1 calc R . .
C19 C 0.3694(2) -0.1109(2) 0.47451(16) 0.0772(9) Uani 1 1 d . . .
H19A H 0.4129 -0.1704 0.4927 0.116 Uiso 1 1 calc R . .
H19B H 0.3050 -0.1385 0.4522 0.116 Uiso 1 1 calc R . .
H19C H 0.3683 -0.0632 0.5112 0.116 Uiso 1 1 calc R . .
C21 C 0.1597(2) 0.0048(2) 0.38763(14) 0.0612(7) Uani 1 1 d . . .
C22 C 0.1226(2) -0.0214(2) 0.31771(14) 0.0631(7) Uani 1 1 d . . .
C23 C 0.0367(2) -0.0789(2) 0.29330(18) 0.0763(8) Uani 1 1 d . . .
H23 H 0.0129 -0.0954 0.2467 0.092 Uiso 1 1 calc R . .
C24 C -0.0146(2) -0.1127(3) 0.3345(2) 0.0855(10) Uani 1 1 d . . .
C25 C 0.0233(2) -0.0909(3) 0.4032(2) 0.0884(10) Uani 1 1 d . . .
H25 H -0.0096 -0.1158 0.4324 0.106 Uiso 1 1 calc R . .
C26 C 0.1095(2) -0.0328(2) 0.43088(17) 0.0739(8) Uani 1 1 d . . .
C27 C 0.1712(2) 0.0113(3) 0.26728(14) 0.0756(8) Uani 1 1 d . . .
H27A H 0.1336 -0.0138 0.2224 0.113 Uiso 1 1 calc R . .
H27B H 0.2351 -0.0202 0.2800 0.113 Uiso 1 1 calc R . .
H27C H 0.1764 0.0892 0.2668 0.113 Uiso 1 1 calc R . .
C28 C -0.1092(3) -0.1739(3) 0.3076(2) 0.1216(15) Uani 1 1 d . . .
H28A H -0.1017 -0.2329 0.2791 0.182 Uiso 1 1 calc R . .
H28B H -0.1592 -0.1257 0.2811 0.182 Uiso 1 1 calc R . .
H28C H -0.1269 -0.2022 0.3454 0.182 Uiso 1 1 calc R . .
C29 C 0.1443(3) -0.0108(3) 0.50674(18) 0.1006(12) Uani 1 1 d . . .
H29A H 0.2096 -0.0374 0.5264 0.151 Uiso 1 1 calc R . .
H29B H 0.1024 -0.0471 0.5277 0.151 Uiso 1 1 calc R . .
H29C H 0.1431 0.0661 0.5146 0.151 Uiso 1 1 calc R . .
C31 C 0.39751(17) 0.49325(19) 0.53679(12) 0.0517(6) Uani 1 1 d . . .
H31 H 0.4094 0.4786 0.4934 0.062 Uiso 1 1 calc R . .
C32 C 0.45898(19) 0.4153(2) 0.59017(13) 0.0624(7) Uani 1 1 d . . .
H32A H 0.5270 0.4332 0.5989 0.075 Uiso 1 1 calc R . .
H32B H 0.4487 0.3423 0.5713 0.075 Uiso 1 1 calc R . .
C33 C 0.4389(2) 0.4150(3) 0.65805(14) 0.0748(8) Uani 1 1 d . . .
H33A H 0.4727 0.4761 0.6852 0.090 Uiso 1 1 calc R . .
H33B H 0.4661 0.3490 0.6827 0.090 Uiso 1 1 calc R . .
C34 C 0.3321(2) 0.4215(3) 0.65265(14) 0.0718(8) Uani 1 1 d . . .
H34A H 0.3043 0.3491 0.6432 0.086 Uiso 1 1 calc R . .
H34B H 0.3281 0.4437 0.6969 0.086 Uiso 1 1 calc R . .
C35 C 0.27033(19) 0.4983(2) 0.59847(13) 0.0595(7) Uani 1 1 d . . .
H35 H 0.2019 0.4862 0.5943 0.071 Uiso 1 1 calc R . .
C36 C 0.2935(2) 0.6180(2) 0.61489(16) 0.0727(8) Uani 1 1 d . . .
H36A H 0.2451 0.6614 0.5815 0.087 Uiso 1 1 calc R . .
H36B H 0.2876 0.6332 0.6596 0.087 Uiso 1 1 calc R . .
C37 C 0.3933(2) 0.6539(2) 0.61521(17) 0.0762(9) Uani 1 1 d . . .
H37A H 0.4413 0.6289 0.6573 0.091 Uiso 1 1 calc R . .
H37B H 0.3954 0.7327 0.6151 0.091 Uiso 1 1 calc R . .
C38 C 0.4208(2) 0.6120(2) 0.55482(15) 0.0682(8) Uani 1 1 d . . .
H38A H 0.4902 0.6227 0.5645 0.082 Uiso 1 1 calc R . .
H38B H 0.3876 0.6557 0.5149 0.082 Uiso 1 1 calc R . .
C41 C 0.2211(2) 0.5440(2) 0.46702(15) 0.0605(7) Uani 1 1 d . . .
N1 N 0.1764(2) 0.5942(2) 0.42218(14) 0.0805(7) Uani 1 1 d . A .
C42 C 0.1230(3) 0.6560(4) 0.3631(2) 0.1296(17) Uani 1 1 d D . .
H42A H 0.1315 0.7330 0.3735 0.156 Uiso 0.653(10) 1 calc PR A 1
H42B H 0.0542 0.6391 0.3510 0.156 Uiso 0.653(10) 1 calc PR A 1
H42C H 0.0987 0.7215 0.3782 0.156 Uiso 0.347(10) 1 calc PR A 2
H42D H 0.0672 0.6137 0.3364 0.156 Uiso 0.347(10) 1 calc PR A 2
C43 C 0.1574(5) 0.6303(8) 0.3052(3) 0.112(3) Uani 0.653(10) 1 d PDU A 1
H43A H 0.1125 0.6582 0.2627 0.134 Uiso 0.653(10) 1 calc PR A 1
H43B H 0.1632 0.5522 0.3008 0.134 Uiso 0.653(10) 1 calc PR A 1
C44 C 0.2588(5) 0.6859(7) 0.3212(4) 0.113(3) Uani 0.653(10) 1 d PDU A 1
H44A H 0.3042 0.6619 0.3647 0.135 Uiso 0.653(10) 1 calc PR A 1
H44B H 0.2540 0.7646 0.3207 0.135 Uiso 0.653(10) 1 calc PR A 1
C45 C 0.2882(8) 0.6387(11) 0.2545(6) 0.179(5) Uani 0.653(10) 1 d PDU A 1
H45A H 0.3511 0.6660 0.2566 0.269 Uiso 0.653(10) 1 calc PR A 1
H45B H 0.2406 0.6624 0.2126 0.269 Uiso 0.653(10) 1 calc PR A 1
H45C H 0.2898 0.5607 0.2559 0.269 Uiso 0.653(10) 1 calc PR A 1
C43A C 0.1798(14) 0.6864(13) 0.3193(9) 0.121(6) Uani 0.347(10) 1 d PDU A 2
H43C H 0.2258 0.7414 0.3439 0.145 Uiso 0.347(10) 1 calc PR A 2
H43D H 0.1354 0.7219 0.2793 0.145 Uiso 0.347(10) 1 calc PR A 2
C44A C 0.2372(10) 0.6038(10) 0.2929(8) 0.117(5) Uani 0.347(10) 1 d PDU A 2
H44C H 0.1979 0.5645 0.2526 0.140 Uiso 0.347(10) 1 calc PR A 2
H44D H 0.2748 0.5539 0.3280 0.140 Uiso 0.347(10) 1 calc PR A 2
C45A C 0.3031(11) 0.7028(12) 0.2753(8) 0.118(5) Uani 0.347(10) 1 d PDU A 2
H45D H 0.3461 0.6729 0.2529 0.177 Uiso 0.347(10) 1 calc PR A 2
H45E H 0.3407 0.7377 0.3172 0.177 Uiso 0.347(10) 1 calc PR A 2
H45F H 0.2607 0.7550 0.2457 0.177 Uiso 0.347(10) 1 calc PR A 2

loop_
_atom_site_aniso_label
_atom_site_aniso_U_11
_atom_site_aniso_U_22
_atom_site_aniso_U_33
_atom_site_aniso_U_23
_atom_site_aniso_U_13
_atom_site_aniso_U_12
P1 0.0581(4) 0.0479(4) 0.0550(4) -0.0046(3) 0.0182(3) -0.0035(3)
B1 0.0529(17) 0.0462(16) 0.0544(16) -0.0003(13) 0.0202(13) 0.0030(13)
C1 0.0529(15) 0.0548(15) 0.0517(14) -0.0073(11) 0.0172(12) -0.0005(12)
C2 0.0568(15) 0.0449(14) 0.0607(15) -0.0049(11) 0.0255(13) -0.0011(11)
C3 0.0493(14) 0.0479(14) 0.0545(14) -0.0033(11) 0.0193(11) -0.0006(11)
C4 0.0516(15) 0.0533(15) 0.0644(16) -0.0056(12) 0.0228(13) -0.0027(12)
C5 0.0572(17) 0.080(2) 0.090(2) -0.0243(17) 0.0329(16) -0.0091(15)
C6 0.0581(19) 0.100(3) 0.116(3) -0.034(2) 0.0386(19) -0.0092(18)
C7 0.0473(17) 0.093(2) 0.116(3) -0.025(2) 0.0176(17) -0.0066(16)
C8 0.0541(17) 0.074(2) 0.081(2) -0.0191(16) 0.0103(15) -0.0004(15)
C9 0.0520(15) 0.0529(15) 0.0655(16) -0.0063(13) 0.0164(13) -0.0006(12)
C11 0.0541(15) 0.0425(13) 0.0500(13) -0.0045(11) 0.0078(12) -0.0005(11)
C12 0.0555(15) 0.0484(14) 0.0466(13) -0.0060(11) 0.0123(11) 0.0008(12)
C13 0.0601(16) 0.0690(18) 0.0520(14) -0.0088(13) 0.0161(13) 0.0057(14)
C14 0.0667(19) 0.0697(19) 0.0631(17) -0.0102(14) 0.0107(15) 0.0179(15)
C15 0.0705(19) 0.0533(16) 0.0747(19) -0.0019(14) 0.0089(15) 0.0157(14)
C16 0.0655(17) 0.0461(14) 0.0587(15) -0.0027(12) 0.0098(13) 0.0019(13)
C17 0.0710(18) 0.0549(16) 0.0576(15) 0.0008(12) 0.0253(13) 0.0036(13)
C18 0.087(2) 0.110(3) 0.102(3) -0.009(2) 0.030(2) 0.038(2)
C19 0.088(2) 0.0537(17) 0.083(2) 0.0120(15) 0.0185(17) 0.0012(15)
C21 0.0598(17) 0.0517(15) 0.0729(18) -0.0060(13) 0.0224(14) -0.0012(13)
C22 0.0610(17) 0.0486(15) 0.0723(18) -0.0085(13) 0.0113(14) -0.0004(13)
C23 0.0658(19) 0.0593(18) 0.093(2) -0.0151(16) 0.0098(17) -0.0042(15)
C24 0.066(2) 0.064(2) 0.120(3) -0.0217(19) 0.020(2) -0.0094(16)
C25 0.075(2) 0.073(2) 0.131(3) -0.016(2) 0.051(2) -0.0174(18)
C26 0.073(2) 0.0650(19) 0.091(2) -0.0129(16) 0.0368(17) -0.0117(15)
C27 0.086(2) 0.073(2) 0.0579(17) -0.0089(14) 0.0096(15) -0.0091(17)
C28 0.072(2) 0.109(3) 0.169(4) -0.026(3) 0.018(3) -0.031(2)
C29 0.115(3) 0.111(3) 0.097(3) -0.019(2) 0.065(2) -0.039(2)
C31 0.0548(15) 0.0485(14) 0.0550(14) -0.0039(11) 0.0221(12) -0.0031(12)
C32 0.0540(16) 0.0679(18) 0.0659(16) 0.0015(14) 0.0199(13) 0.0037(13)
C33 0.074(2) 0.087(2) 0.0605(17) 0.0076(15) 0.0175(15) 0.0087(17)
C34 0.080(2) 0.087(2) 0.0549(16) -0.0004(15) 0.0302(15) -0.0010(17)
C35 0.0533(15) 0.0654(17) 0.0636(16) -0.0131(13) 0.0241(13) -0.0035(13)
C36 0.0704(19) 0.073(2) 0.0787(19) -0.0274(16) 0.0296(16) -0.0014(15)
C37 0.074(2) 0.0629(18) 0.095(2) -0.0248(16) 0.0322(17) -0.0123(15)
C38 0.0670(18) 0.0586(17) 0.084(2) -0.0100(14) 0.0308(16) -0.0126(14)
C41 0.0633(17) 0.0532(16) 0.0664(17) -0.0070(14) 0.0228(14) 0.0058(14)
N1 0.0854(19) 0.0749(17) 0.0740(16) 0.0084(14) 0.0157(14) 0.0265(15)
C42 0.121(4) 0.150(4) 0.103(3) 0.049(3) 0.015(3) 0.064(3)
C43 0.127(6) 0.113(6) 0.066(4) 0.019(4) -0.008(4) 0.002(5)
C44 0.105(5) 0.120(5) 0.102(5) 0.028(4) 0.019(4) 0.015(4)
C45 0.167(8) 0.217(9) 0.163(8) 0.035(7) 0.067(6) 0.020(7)
C43A 0.148(11) 0.108(9) 0.106(9) 0.020(7) 0.039(8) 0.031(8)
C44A 0.130(9) 0.117(8) 0.121(8) 0.016(6) 0.065(7) 0.028(7)
C45A 0.135(9) 0.118(8) 0.095(8) 0.036(7) 0.027(6) -0.008(7)

loop_
_atom_type_symbol
_atom_type_description
_atom_type_scat_dispersion_real
_atom_type_scat_dispersion_imag
_atom_type_scat_source
C C 0.0181 0.0091 'International Tables Vol C Tables 4.2.6.8 and 6.1.1.4'
H H 0.0000 0.0000 'International Tables Vol C Tables 4.2.6.8 and 6.1.1.4'
B B 0.0090 0.0039 'International Tables Vol C Tables 4.2.6.8 and 6.1.1.4'
N N 0.0311 0.0180 'International Tables Vol C Tables 4.2.6.8 and 6.1.1.4'
P P 0.2955 0.4335 'International Tables Vol C Tables 4.2.6.8 and 6.1.1.4'

loop_
_geom_angle_atom_site_label_1
_geom_angle_atom_site_label_2
_geom_angle_atom_site_label_3
_geom_angle
C11 P1 C21 105.93(11)
C11 P1 C1 110.65(11)
C21 P1 C1 101.52(12)
C41 B1 C31 107.3(2)
C41 B1 C35 110.3(2)
C31 B1 C35 104.8(2)
C41 B1 C3 103.2(2)
C31 B1 C3 113.1(2)
C35 B1 C3 117.8(2)
C9 C1 C2 101.88(19)
C9 C1 P1 109.90(17)
C2 C1 P1 108.20(17)
C9 C1 H1 112.1
C2 C1 H1 112.1
P1 C1 H1 112.1
C3 C2 C1 106.70(19)
C3 C2 H2A 110.4
C1 C2 H2A 110.4
C3 C2 H2B 110.4
C1 C2 H2B 110.4
H2A C2 H2B 108.6
C4 C3 C2 101.73(19)
C4 C3 B1 119.0(2)
C2 C3 B1 113.96(19)
C4 C3 H3 107.2
C2 C3 H3 107.2
B1 C3 H3 107.2
C5 C4 C9 119.2(2)
C5 C4 C3 129.5(2)
C9 C4 C3 111.2(2)
C6 C5 C4 119.8(3)
C6 C5 H5 120.1
C4 C5 H5 120.1
C5 C6 C7 120.9(3)
C5 C6 H6 119.5
C7 C6 H6 119.5
C6 C7 C8 120.1(3)
C6 C7 H7 119.9
C8 C7 H7 119.9
C7 C8 C9 119.1(3)
C7 C8 H8 120.5
C9 C8 H8 120.5
C8 C9 C4 120.9(2)
C8 C9 C1 128.0(2)
C4 C9 C1 111.1(2)
C12 C11 C16 117.3(2)
C12 C11 P1 130.22(19)
C16 C11 P1 112.18(19)
C13 C12 C11 119.4(2)
C13 C12 C17 115.4(2)
C11 C12 C17 125.2(2)
C14 C13 C12 123.4(3)
C14 C13 H13 118.3
C12 C13 H13 118.3
C15 C14 C13 116.6(3)
C15 C14 C18 121.8(3)
C13 C14 C18 121.7(3)
C14 C15 C16 123.1(3)
C14 C15 H15 118.4
C16 C15 H15 118.4
C15 C16 C11 120.2(3)
C15 C16 C19 117.6(3)
C11 C16 C19 122.2(2)
C12 C17 H17A 109.5
C12 C17 H17B 109.5
H17A C17 H17B 109.5
C12 C17 H17C 109.5
H17A C17 H17C 109.5
H17B C17 H17C 109.5
C14 C18 H18A 109.5
C14 C18 H18B 109.5
H18A C18 H18B 109.5
C14 C18 H18C 109.5
H18A C18 H18C 109.5
H18B C18 H18C 109.5
C16 C19 H19A 109.5
C16 C19 H19B 109.5
H19A C19 H19B 109.5
C16 C19 H19C 109.5
H19A C19 H19C 109.5
H19B C19 H19C 109.5
C26 C21 C22 118.1(3)
C26 C21 P1 115.3(2)
C22 C21 P1 126.5(2)
C23 C22 C21 119.7(3)
C23 C22 C27 117.5(3)
C21 C22 C27 122.8(2)
C24 C23 C22 122.7(3)
C24 C23 H23 118.6
C22 C23 H23 118.6
C23 C24 C25 117.7(3)
C23 C24 C28 122.7(4)
C25 C24 C28 119.6(4)
C24 C25 C26 122.2(3)
C24 C25 H25 118.9
C26 C25 H25 118.9
C25 C26 C21 119.5(3)
C25 C26 C29 118.3(3)
C21 C26 C29 122.2(3)
C22 C27 H27A 109.5
C22 C27 H27B 109.5
H27A C27 H27B 109.5
C22 C27 H27C 109.5
H27A C27 H27C 109.5
H27B C27 H27C 109.5
C24 C28 H28A 109.5
C24 C28 H28B 109.5
H28A C28 H28B 109.5
C24 C28 H28C 109.5
H28A C28 H28C 109.5
H28B C28 H28C 109.5
C26 C29 H29A 109.5
C26 C29 H29B 109.5
H29A C29 H29B 109.5
C26 C29 H29C 109.5
H29A C29 H29C 109.5
H29B C29 H29C 109.5
C32 C31 C38 113.5(2)
C32 C31 B1 107.7(2)
C38 C31 B1 111.3(2)
C32 C31 H31 108.0
C38 C31 H31 108.0
B1 C31 H31 108.0
C31 C32 C33 115.3(2)
C31 C32 H32A 108.5
C33 C32 H32A 108.5
C31 C32 H32B 108.5
C33 C32 H32B 108.5
H32A C32 H32B 107.5
C32 C33 C34 115.3(2)
C32 C33 H33A 108.5
C34 C33 H33A 108.5
C32 C33 H33B 108.5
C34 C33 H33B 108.5
H33A C33 H33B 107.5
C35 C34 C33 115.8(2)
C35 C34 H34A 108.3
C33 C34 H34A 108.3
C35 C34 H34B 108.3
C33 C34 H34B 108.3
H34A C34 H34B 107.4
C34 C35 C36 113.8(2)
C34 C35 B1 107.8(2)
C36 C35 B1 110.6(2)
C34 C35 H35 108.2
C36 C35 H35 108.2
B1 C35 H35 108.2
C37 C36 C35 115.2(2)
C37 C36 H36A 108.5
C35 C36 H36A 108.5
C37 C36 H36B 108.5
C35 C36 H36B 108.5
H36A C36 H36B 107.5
C36 C37 C38 113.8(2)
C36 C37 H37A 108.8
C38 C37 H37A 108.8
C36 C37 H37B 108.8
C38 C37 H37B 108.8
H37A C37 H37B 107.7
C37 C38 C31 115.5(2)
C37 C38 H38A 108.4
C31 C38 H38A 108.4
C37 C38 H38B 108.4
C31 C38 H38B 108.4
H38A C38 H38B 107.5
N1 C41 B1 175.8(3)
C41 N1 C42 176.8(3)
N1 C42 C43A 113.8(8)
N1 C42 C43 110.0(4)
C43A C42 C43 30.9(7)
N1 C42 H42A 109.7
C43A C42 H42A 80.1
C43 C42 H42A 109.7
N1 C42 H42B 109.7
C43A C42 H42B 129.6
C43 C42 H42B 109.7
H42A C42 H42B 108.2
N1 C42 H42C 108.8
C43A C42 H42C 108.8
C43 C42 H42C 133.9
H42A C42 H42C 32.0
H42B C42 H42C 79.0
N1 C42 H42D 108.8
C43A C42 H42D 108.8
C43 C42 H42D 82.2
H42A C42 H42D 132.2
H42B C42 H42D 30.5
H42C C42 H42D 107.7
C42 C43 C44 106.2(6)
C42 C43 H43A 110.5
C44 C43 H43A 110.5
C42 C43 H43B 110.5
C44 C43 H43B 110.5
H43A C43 H43B 108.7
C43 C44 C45 98.5(7)
C43 C44 H44A 112.1
C45 C44 H44A 112.1
C43 C44 H44B 112.1
C45 C44 H44B 112.1
H44A C44 H44B 109.7
C44 C45 H45A 109.5
C44 C45 H45B 109.5
H45A C45 H45B 109.5
C44 C45 H45C 109.5
H45A C45 H45C 109.5
H45B C45 H45C 109.5
C42 C43A C44A 122.3(11)
C42 C43A H43C 106.8
C44A C43A H43C 106.8
C42 C43A H43D 106.8
C44A C43A H43D 106.8
H43C C43A H43D 106.6
C43A C44A C45A 90.5(11)
C43A C44A H44C 113.6
C45A C44A H44C 113.6
C43A C44A H44D 113.6
C45A C44A H44D 113.6
H44C C44A H44D 110.8
C44A C45A H45D 109.5
C44A C45A H45E 109.5
H45D C45A H45E 109.5
C44A C45A H45F 109.5
H45D C45A H45F 109.5
H45E C45A H45F 109.5

loop_
_geom_bond_atom_site_label_1
_geom_bond_atom_site_label_2
_geom_bond_distance
P1 C11 1.848(3)
P1 C21 1.853(3)
P1 C1 1.864(3)
B1 C41 1.603(4)
B1 C31 1.627(4)
B1 C35 1.630(4)
B1 C3 1.649(4)
C1 C9 1.513(3)
C1 C2 1.549(3)
C1 H1 0.9900
C2 C3 1.549(3)
C2 H2A 0.9800
C2 H2B 0.9800
C3 C4 1.515(3)
C3 H3 0.9900
C4 C5 1.389(3)
C4 C9 1.392(3)
C5 C6 1.377(4)
C5 H5 0.9400
C6 C7 1.379(4)
C6 H6 0.9400
C7 C8 1.386(4)
C7 H7 0.9400
C8 C9 1.387(4)
C8 H8 0.9400
C11 C12 1.417(3)
C11 C16 1.423(3)
C12 C13 1.397(3)
C12 C17 1.508(3)
C13 C14 1.382(4)
C13 H13 0.9400
C14 C15 1.380(4)
C14 C18 1.510(4)
C15 C16 1.383(4)
C15 H15 0.9400
C16 C19 1.510(4)
C17 H17A 0.9700
C17 H17B 0.9700
C17 H17C 0.9700
C18 H18A 0.9700
C18 H18B 0.9700
C18 H18C 0.9700
C19 H19A 0.9700
C19 H19B 0.9700
C19 H19C 0.9700
C21 C26 1.412(4)
C21 C22 1.416(4)
C22 C23 1.393(4)
C22 C27 1.501(4)
C23 C24 1.375(5)
C23 H23 0.9400
C24 C25 1.380(5)
C24 C28 1.522(4)
C25 C26 1.408(4)
C25 H25 0.9400
C26 C29 1.517(5)
C27 H27A 0.9700
C27 H27B 0.9700
C27 H27C 0.9700
C28 H28A 0.9700
C28 H28B 0.9700
C28 H28C 0.9700
C29 H29A 0.9700
C29 H29B 0.9700
C29 H29C 0.9700
C31 C32 1.529(3)
C31 C38 1.533(4)
C31 H31 0.9900
C32 C33 1.531(4)
C32 H32A 0.9800
C32 H32B 0.9800
C33 C34 1.535(4)
C33 H33A 0.9800
C33 H33B 0.9800
C34 C35 1.531(4)
C34 H34A 0.9800
C34 H34B 0.9800
C35 C36 1.538(4)
C35 H35 0.9900
C36 C37 1.527(4)
C36 H36A 0.9800
C36 H36B 0.9800
C37 C38 1.528(4)
C37 H37A 0.9800
C37 H37B 0.9800
C38 H38A 0.9800
C38 H38B 0.9800
C41 N1 1.137(3)
N1 C42 1.445(4)
C42 C43A 1.467(13)
C42 C43 1.482(8)
C42 H42A 0.9800
C42 H42B 0.9800
C42 H42C 0.9800
C42 H42D 0.9800
C43 C44 1.574(9)
C43 H43A 0.9800
C43 H43B 0.9800
C44 C45 1.684(10)
C44 H44A 0.9800
C44 H44B 0.9800
C45 H45A 0.9700
C45 H45B 0.9700
C45 H45C 0.9700
C43A C44A 1.536(13)
C43A H43C 0.9800
C43A H43D 0.9800
C44A C45A 1.675(13)
C44A H44C 0.9800
C44A H44D 0.9800
C45A H45D 0.9700
C45A H45E 0.9700
C45A H45F 0.9700

loop_
_geom_torsion_atom_site_label_1
_geom_torsion_atom_site_label_2
_geom_torsion_atom_site_label_3
_geom_torsion_atom_site_label_4
_geom_torsion
C11 P1 C1 C9 169.27(16)
C21 P1 C1 C9 57.17(19)
C11 P1 C1 C2 -80.28(17)
C21 P1 C1 C2 167.62(16)
C9 C1 C2 C3 26.1(2)
P1 C1 C2 C3 -89.7(2)
C1 C2 C3 C4 -25.9(2)
C1 C2 C3 B1 -155.2(2)
C41 B1 C3 C4 -50.4(3)
C31 B1 C3 C4 -166.0(2)
C35 B1 C3 C4 71.4(3)
C41 B1 C3 C2 69.7(3)
C31 B1 C3 C2 -46.0(3)
C35 B1 C3 C2 -168.6(2)
C2 C3 C4 C5 -162.9(3)
B1 C3 C4 C5 -36.8(4)
C2 C3 C4 C9 16.1(3)
B1 C3 C4 C9 142.2(2)
C9 C4 C5 C6 -0.9(5)
C3 C4 C5 C6 178.1(3)
C4 C5 C6 C7 0.1(5)
C5 C6 C7 C8 0.5(6)
C6 C7 C8 C9 -0.3(5)
C7 C8 C9 C4 -0.4(5)
C7 C8 C9 C1 -178.4(3)
C5 C4 C9 C8 1.1(4)
C3 C4 C9 C8 -178.1(3)
C5 C4 C9 C1 179.3(3)
C3 C4 C9 C1 0.2(3)
C2 C1 C9 C8 161.7(3)
P1 C1 C9 C8 -83.7(3)
C2 C1 C9 C4 -16.4(3)
P1 C1 C9 C4 98.1(2)
C21 P1 C11 C12 111.9(2)
C1 P1 C11 C12 2.7(3)
C21 P1 C11 C16 -74.8(2)
C1 P1 C11 C16 175.96(17)
C16 C11 C12 C13 1.0(3)
P1 C11 C12 C13 174.00(19)
C16 C11 C12 C17 -179.6(2)
P1 C11 C12 C17 -6.6(4)
C11 C12 C13 C14 1.1(4)
C17 C12 C13 C14 -178.3(2)
C12 C13 C14 C15 -1.7(4)
C12 C13 C14 C18 179.2(3)
C13 C14 C15 C16 0.1(4)
C18 C14 C15 C16 179.2(3)
C14 C15 C16 C11 2.0(4)
C14 C15 C16 C19 -176.5(3)
C12 C11 C16 C15 -2.5(4)
P1 C11 C16 C15 -176.7(2)
C12 C11 C16 C19 176.0(2)
P1 C11 C16 C19 1.7(3)
C11 P1 C21 C26 138.0(2)
C1 P1 C21 C26 -106.3(2)
C11 P1 C21 C22 -46.5(3)
C1 P1 C21 C22 69.1(3)
C26 C21 C22 C23 2.6(4)
P1 C21 C22 C23 -172.7(2)
C26 C21 C22 C27 -178.2(3)
P1 C21 C22 C27 6.5(4)
C21 C22 C23 C24 -0.3(5)
C27 C22 C23 C24 -179.6(3)
C22 C23 C24 C25 -2.2(5)
C22 C23 C24 C28 179.0(3)
C23 C24 C25 C26 2.4(5)
C28 C24 C25 C26 -178.7(3)
C24 C25 C26 C21 -0.1(5)
C24 C25 C26 C29 178.7(3)
C22 C21 C26 C25 -2.4(4)
P1 C21 C26 C25 173.5(2)
C22 C21 C26 C29 178.8(3)
P1 C21 C26 C29 -5.3(4)
C41 B1 C31 C32 -176.6(2)
C35 B1 C31 C32 66.1(2)
C3 B1 C31 C32 -63.4(3)
C41 B1 C31 C38 58.3(3)
C35 B1 C31 C38 -59.0(3)
C3 B1 C31 C38 171.5(2)
C38 C31 C32 C33 68.8(3)
B1 C31 C32 C33 -54.9(3)
C31 C32 C33 C34 41.0(4)
C32 C33 C34 C35 -40.3(4)
C33 C34 C35 C36 -69.6(3)
C33 C34 C35 B1 53.4(3)
C41 B1 C35 C34 179.5(2)
C31 B1 C35 C34 -65.2(3)
C3 B1 C35 C34 61.5(3)
C41 B1 C35 C36 -55.6(3)
C31 B1 C35 C36 59.7(3)
C3 B1 C35 C36 -173.6(2)
C34 C35 C36 C37 66.4(3)
B1 C35 C36 C37 -55.1(3)
C35 C36 C37 C38 45.1(4)
C36 C37 C38 C31 -44.0(4)
C32 C31 C38 C37 -68.5(3)
B1 C31 C38 C37 53.3(3)
C31 B1 C41 N1 85(4)
C35 B1 C41 N1 -162(4)
C3 B1 C41 N1 -35(4)
B1 C41 N1 C42 -35(10)
C41 N1 C42 C43A -26(7)
C41 N1 C42 C43 7(7)
N1 C42 C43 C44 -73.4(7)
C43A C42 C43 C44 29.8(14)
C42 C43 C44 C45 175.4(6)
N1 C42 C43A C44A 52(2)
C43 C42 C43A C44A -37.6(11)
C42 C43A C44A C45A -161.7(16)
